data_2223053
loop_
_publ_author_name
'Sun, Jie'
'Cai, Zaisheng'

_publ_section_title
;
 <i>N</i>-(4-Chlorophenyl)-2-(hydroxyimino)acetamide
;
_journal_coeditor_code FL2255
_journal_issue 9
_journal_name_full 'Acta Crystallographica Section E'
_journal_page_first o2249
_journal_paper_doi 10.1107/S1600536809033315
_journal_volume 65
_journal_year 2009
_chemical_formula_iupac 'C8 H7 Cl N2 O2'
_chemical_formula_moiety 'C8 H7 Cl N2 O2'
_chemical_formula_sum 'C8 H7 Cl N2 O2'
_chemical_formula_weight 198.61
_chemical_melting_point 443
_chemical_name_common N-(4-Chlorophenyl)-2-(hydroxyimino)acetamide
_chemical_name_systematic
;
<i>N</i>-(4-Chlorophenyl)-2-(hydroxyimino)acetamide
;
_space_group_IT_number 61
_symmetry_cell_setting orthorhombic
_symmetry_space_group_name_Hall '-P 2ac 2ab'
_symmetry_space_group_name_H-M 'P b c a'
_atom_sites_solution_hydrogens geom
_atom_sites_solution_primary direct
_atom_sites_solution_secondary difmap
_audit_creation_method SHELXL-97
_cell_angle_alpha 90.00
_cell_angle_beta 90.00
_cell_angle_gamma 90.00
_cell_formula_units_Z 8
_cell_length_a 10.101(2)
_cell_length_b 8.9150(18)
_cell_length_c 20.009(4)
_cell_measurement_reflns_used 25
_cell_measurement_temperature 293(2)
_cell_measurement_theta_max 14
_cell_measurement_theta_min 10
_cell_volume 1801.8(6)
_computing_cell_refinement 'CAD-4 Software (Enraf--Nonius, 1989)'
_computing_data_collection 'CAD-4 Software (Enraf--Nonius, 1989)'
_computing_data_reduction 'XCAD4(Harms & Wocadlo,1995)'
_computing_molecular_graphics 'PLATON (Spek, 2009)'
_computing_publication_material
;
SHELXL97 (Sheldrick, 2008) and PLATON (Spek, 2009)
;
_computing_structure_refinement 'SHELXL97 (Sheldrick, 2008)'
_computing_structure_solution 'SHELXS97 (Sheldrick, 2008)'
_diffrn_ambient_temperature 293(2)
_diffrn_measured_fraction_theta_full 1.000
_diffrn_measured_fraction_theta_max 1.000
_diffrn_measurement_device_type 'Enraf--Nonius CAD-4'
_diffrn_measurement_method \w/2\q
_diffrn_radiation_monochromator graphite
_diffrn_radiation_source 'fine-focus sealed tube'
_diffrn_radiation_type MoK\a
_diffrn_radiation_wavelength 0.71073
_diffrn_reflns_av_R_equivalents 0.0305
_diffrn_reflns_av_sigmaI/netI 0.0360
_diffrn_reflns_limit_h_max 12
_diffrn_reflns_limit_h_min 0
_diffrn_reflns_limit_k_max 10
_diffrn_reflns_limit_k_min 0
_diffrn_reflns_limit_l_max 24
_diffrn_reflns_limit_l_min -24
_diffrn_reflns_number 3213
_diffrn_reflns_theta_full 25.30
_diffrn_reflns_theta_max 25.30
_diffrn_reflns_theta_min 2.04
_diffrn_standards_decay_% 1
_diffrn_standards_interval_count 200
_diffrn_standards_interval_time 120
_diffrn_standards_number 3
_exptl_absorpt_coefficient_mu 0.390
_exptl_absorpt_correction_T_max 0.9620
_exptl_absorpt_correction_T_min 0.8919
_exptl_absorpt_correction_type psi-scan
_exptl_absorpt_process_details '(North <i>et al.</i>,  1968)'
_exptl_crystal_colour yellow
_exptl_crystal_density_diffrn 1.464
_exptl_crystal_density_method 'not measured'
_exptl_crystal_description block
_exptl_crystal_F_000 816
_exptl_crystal_size_max 0.30
_exptl_crystal_size_mid 0.20
_exptl_crystal_size_min 0.10
_refine_diff_density_max 0.403
_refine_diff_density_min -0.363
_refine_ls_extinction_coef 0.013(3)
_refine_ls_extinction_expression Fc^*^=kFc[1+0.001xFc^2^\l^3^/sin(2\q)]^-1/4^
_refine_ls_extinction_method 'SHELXL97 (Sheldrick, 2008)'
_refine_ls_goodness_of_fit_ref 1.003
_refine_ls_hydrogen_treatment constr
_refine_ls_matrix_type full
_refine_ls_number_parameters 119
_refine_ls_number_reflns 1639
_refine_ls_number_restraints 0
_refine_ls_restrained_S_all 1.003
_refine_ls_R_factor_all 0.0644
_refine_ls_R_factor_gt 0.0467
_refine_ls_shift/su_max 0.000
_refine_ls_shift/su_mean 0.000
_refine_ls_structure_factor_coef Fsqd
_refine_ls_weighting_details 'calc w=1/[\s^2^(Fo^2^)+(0.1P)^2^+0.25P] where P=(Fo^2^+2Fc^2^)/3'
_refine_ls_weighting_scheme calc
_refine_ls_wR_factor_gt 0.1360
_refine_ls_wR_factor_ref 0.1530
_reflns_number_gt 1250
_reflns_number_total 1639
_reflns_threshold_expression I>2\s(I)
_cod_data_source_file fl2255.cif
_cod_data_source_block I
_cod_depositor_comments
;
The following automatic conversions were performed:
'_symmetry_cell_setting' value 'Orthorhombic' changed to 'orthorhombic'
according to '/home/saulius/struct/CIF-dictionaries/cif_core.dic'
dictionary named 'cif_core.dic' version 2.4.1 from 2010-06-29.

Automatic conversion script
Id: cif_fix_enum 1527 2010-12-29 10:47:43Z saulius 

The following automatic conversions were performed:

'_symmetry_cell_setting' value 'Orthorhombic' changed to
'orthorhombic' according to
/home/saulius/struct/CIF-dictionaries/cif_core.dic dictionary named
'cif_core.dic' version 2.4.1 from 2010-06-29.

Automatic conversion script
Id: cif_fix_values 1715 2011-07-08 13:25:40Z adriana 
;
_cod_database_code 2223053
_cod_database_fobs_code 2223053

loop_
_symmetry_equiv_pos_as_xyz
x,y,z
1/2-x,-y,1/2+z
1/2+x,1/2-y,-z
-x,1/2+y,1/2-z
-x,-y,-z
1/2+x,y,1/2-z
1/2-x,1/2+y,z
x,1/2-y,1/2+z

loop_
_atom_site_type_symbol
_atom_site_label
_atom_site_fract_x
_atom_site_fract_y
_atom_site_fract_z
_atom_site_U_iso_or_equiv
_atom_site_adp_type
_atom_site_calc_flag
_atom_site_refinement_flags
_atom_site_occupancy
_atom_site_disorder_assembly
_atom_site_disorder_group
Cl Cl 0.26935(10) 0.17533(11) 0.78148(5) 0.0896(4) Uani d . 1 . .
O O1 0.65722(17) -0.19066(16) 0.54941(10) 0.0497(5) Uani d . 1 . .
N N1 0.62352(19) 0.0637(2) 0.55162(10) 0.0425(5) Uani d . 1 . .
H H1A 0.6442 0.1442 0.5304 0.051 Uiso calc R 1 . .
C C1 0.3696(3) 0.1410(3) 0.71252(15) 0.0565(7) Uani d . 1 . .
O O2 0.96195(19) -0.0993(2) 0.42075(9) 0.0572(6) Uani d . 1 . .
H H2A 1.0264 -0.1546 0.4246 0.086 Uiso calc R 1 . .
N N2 0.86646(19) -0.1394(2) 0.46737(10) 0.0435(5) Uani d . 1 . .
C C2 0.4060(3) 0.2563(3) 0.67015(13) 0.0571(7) Uani d . 1 . .
H H2C 0.3749 0.3531 0.6775 0.068 Uiso calc R 1 . .
C C3 0.4883(2) 0.2267(3) 0.61720(13) 0.0473(6) Uani d . 1 . .
H H3A 0.5137 0.3044 0.5889 0.057 Uiso calc R 1 . .
C C4 0.5342(2) 0.0825(2) 0.60529(12) 0.0392(6) Uani d . 1 . .
C C5 0.4961(3) -0.0326(3) 0.64785(13) 0.0572(8) Uani d . 1 . .
H H5A 0.5260 -0.1298 0.6405 0.069 Uiso calc R 1 . .
C C6 0.4138(3) -0.0022(3) 0.70111(15) 0.0610(8) Uani d . 1 . .
H H6A 0.3881 -0.0794 0.7295 0.073 Uiso calc R 1 . .
C C7 0.6807(2) -0.0630(2) 0.52908(12) 0.0393(6) Uani d . 1 . .
C C8 0.7835(2) -0.0349(3) 0.47759(12) 0.0415(6) Uani d . 1 . .
H H8A 0.7870 0.0549 0.4540 0.050 Uiso calc R 1 . .

loop_
_atom_site_aniso_label
_atom_site_aniso_U_11
_atom_site_aniso_U_22
_atom_site_aniso_U_33
_atom_site_aniso_U_12
_atom_site_aniso_U_13
_atom_site_aniso_U_23
Cl 0.0956(7) 0.0920(7) 0.0814(6) 0.0178(5) 0.0434(5) 0.0147(5)
O1 0.0536(11) 0.0290(9) 0.0667(11) -0.0014(7) 0.0034(9) 0.0062(8)
N1 0.0494(11) 0.0265(9) 0.0518(12) -0.0012(8) 0.0038(10) 0.0060(8)
C1 0.0499(15) 0.0637(17) 0.0559(16) 0.0043(13) 0.0082(12) 0.0062(13)
O2 0.0517(11) 0.0475(10) 0.0725(13) 0.0092(9) 0.0147(10) 0.0054(9)
N2 0.0431(11) 0.0347(10) 0.0526(12) -0.0002(9) 0.0000(9) 0.0023(9)
C2 0.0609(17) 0.0482(14) 0.0621(17) 0.0131(13) 0.0106(14) 0.0045(13)
C3 0.0477(14) 0.0404(13) 0.0538(14) 0.0021(11) 0.0040(12) 0.0088(11)
C4 0.0387(12) 0.0340(12) 0.0449(12) -0.0032(10) -0.0013(10) 0.0016(10)
C5 0.0754(19) 0.0340(13) 0.0621(16) -0.0052(13) 0.0115(15) 0.0025(12)
C6 0.0713(19) 0.0507(15) 0.0611(16) -0.0100(14) 0.0161(14) 0.0107(14)
C7 0.0394(12) 0.0311(11) 0.0472(13) 0.0000(10) -0.0072(11) 0.0024(9)
C8 0.0453(13) 0.0303(11) 0.0491(13) 0.0018(10) -0.0003(10) 0.0048(10)

loop_
_atom_type_symbol
_atom_type_description
_atom_type_scat_dispersion_real
_atom_type_scat_dispersion_imag
_atom_type_scat_source
C C 0.0033 0.0016 'International Tables Vol C Tables 4.2.6.8 and 6.1.1.4'
H H 0.0000 0.0000 'International Tables Vol C Tables 4.2.6.8 and 6.1.1.4'
N N 0.0061 0.0033 'International Tables Vol C Tables 4.2.6.8 and 6.1.1.4'
O O 0.0106 0.0060 'International Tables Vol C Tables 4.2.6.8 and 6.1.1.4'
Cl Cl 0.1484 0.1585 'International Tables Vol C Tables 4.2.6.8 and 6.1.1.4'

loop_
_geom_angle_atom_site_label_1
_geom_angle_atom_site_label_2
_geom_angle_atom_site_label_3
_geom_angle_site_symmetry_1
_geom_angle_site_symmetry_3
_geom_angle
_geom_angle_publ_flag
C7 N1 C4 . . 128.95(19) ?
C7 N1 H1A . . 115.5 ?
C4 N1 H1A . . 115.5 ?
C6 C1 C2 . . 120.2(3) ?
C6 C1 Cl . . 119.1(2) ?
C2 C1 Cl . . 120.7(2) ?
N2 O2 H2A . . 109.5 ?
C8 N2 O2 . . 112.20(19) ?
C3 C2 C1 . . 119.5(3) ?
C3 C2 H2C . . 120.3 ?
C1 C2 H2C . . 120.3 ?
C2 C3 C4 . . 120.9(2) ?
C2 C3 H3A . . 119.6 ?
C4 C3 H3A . . 119.6 ?
C3 C4 C5 . . 119.1(2) ?
C3 C4 N1 . . 117.01(19) ?
C5 C4 N1 . . 123.8(2) ?
C6 C5 C4 . . 119.8(2) ?
C6 C5 H5A . . 120.1 ?
C4 C5 H5A . . 120.1 ?
C1 C6 C5 . . 120.5(2) ?
C1 C6 H6A . . 119.7 ?
C5 C6 H6A . . 119.7 ?
O1 C7 N1 . . 125.6(2) ?
O1 C7 C8 . . 121.3(2) ?
N1 C7 C8 . . 113.04(19) ?
N2 C8 C7 . . 116.7(2) ?
N2 C8 H8A . . 121.6 ?
C7 C8 H8A . . 121.6 ?

loop_
_geom_bond_atom_site_label_1
_geom_bond_atom_site_label_2
_geom_bond_site_symmetry_2
_geom_bond_distance
_geom_bond_publ_flag
Cl C1 . 1.739(3) ?
O1 C7 . 1.232(3) ?
N1 C7 . 1.346(3) ?
N1 C4 . 1.412(3) ?
N1 H1A . 0.8600 ?
C1 C6 . 1.371(4) ?
C1 C2 . 1.382(4) ?
O2 N2 . 1.389(3) ?
O2 H2A . 0.8200 ?
N2 C8 . 1.270(3) ?
C2 C3 . 1.373(3) ?
C2 H2C . 0.9300 ?
C3 C4 . 1.387(3) ?
C3 H3A . 0.9300 ?
C4 C5 . 1.388(3) ?
C5 C6 . 1.378(4) ?
C5 H5A . 0.9300 ?
C6 H6A . 0.9300 ?
C7 C8 . 1.484(3) ?
C8 H8A . 0.9300 ?

loop_
_geom_hbond_atom_site_label_D
_geom_hbond_atom_site_label_H
_geom_hbond_atom_site_label_A
_geom_hbond_site_symmetry_A
_geom_hbond_distance_DH
_geom_hbond_distance_HA
_geom_hbond_distance_DA
_geom_hbond_angle_DHA
N1 H1A O1 7_655 0.8600 2.5200 3.115(3) 127.00
N1 H1A N2 7_655 0.8600 2.3100 3.140(3) 163.00
O2 H2A O1 3_546 0.8200 1.9800 2.785(3) 167.00
C5 H5A O1 . 0.9300 2.3200 2.918(3) 122.00

loop_
_geom_torsion_atom_site_label_1
_geom_torsion_atom_site_label_2
_geom_torsion_atom_site_label_3
_geom_torsion_atom_site_label_4
_geom_torsion_site_symmetry_1
_geom_torsion_site_symmetry_2
_geom_torsion_site_symmetry_3
_geom_torsion_site_symmetry_4
_geom_torsion
_geom_torsion_publ_flag
C6 C1 C2 C3 . . . . -1.0(4) ?
Cl C1 C2 C3 . . . . 178.1(2) ?
C1 C2 C3 C4 . . . . 0.7(4) ?
C2 C3 C4 C5 . . . . -0.2(4) ?
C2 C3 C4 N1 . . . . -177.1(2) ?
C7 N1 C4 C3 . . . . -179.0(2) ?
C7 N1 C4 C5 . . . . 4.3(4) ?
C3 C4 C5 C6 . . . . -0.1(4) ?
N1 C4 C5 C6 . . . . 176.6(2) ?
C2 C1 C6 C5 . . . . 0.8(5) ?
Cl C1 C6 C5 . . . . -178.4(2) ?
C4 C5 C6 C1 . . . . -0.2(4) ?
C4 N1 C7 O1 . . . . 5.3(4) ?
C4 N1 C7 C8 . . . . -171.9(2) ?
O2 N2 C8 C7 . . . . -177.10(19) ?
O1 C7 C8 N2 . . . . -16.5(3) ?
N1 C7 C8 N2 . . . . 160.9(2) ?

loop_
_cod_related_entry_id
_cod_related_entry_database
_cod_related_entry_code
1 ChemSpider 7857347
